data_4327266
loop_
_publ_author_name
'Benjamin J. Coe'
'Josephine L. Harries'
'Madeleine Helliwell'
'Bruce S. Brunschwig'
'James A. Harris'
'Inge Asselberghs'
'Sheng-Ting Hung'
'Koen Clays'
'Peter N. Horton'
'Michael B. Hursthouse'

_publ_section_title
;
 Syntheses and Quadratic Optical Nonlinearities of Ruthenium(II) Complexes
 with Ethynyl-Connected N-Methylpyridinium Electron Acceptors
;
_journal_name_full 'Inorganic Chemistry'
_journal_page_first 1215
_journal_page_last 1227
_journal_paper_doi 10.1021/ic051816+
_journal_volume 45
_journal_year 2006
_chemical_formula_moiety 'C40 H44 As4 Cl N2 Ru, F6 P'
_chemical_formula_sum 'C40 H44 As4 Cl F6 N2 P Ru'
_chemical_formula_weight 1133.94
_space_group_IT_number 15
_symmetry_cell_setting monoclinic
_symmetry_space_group_name_Hall '-C 2yc'
_symmetry_space_group_name_H-M 'C 1 2/c 1'
_atom_sites_solution_hydrogens geom
_atom_sites_solution_primary direct
_atom_sites_solution_secondary difmap
_audit_creation_method SHELXL-97
_cell_angle_alpha 90.00
_cell_angle_beta 102.73(3)
_cell_angle_gamma 90.00
_cell_formula_units_Z 8
_cell_length_a 34.075(7)
_cell_length_b 9.3403(19)
_cell_length_c 32.136(6)
_cell_measurement_reflns_used 1211
_cell_measurement_temperature 120(2)
_cell_measurement_theta_max 27.485
_cell_measurement_theta_min 2.910
_cell_volume 9977(4)
_computing_cell_refinement 'DENZO (Otwinowski & Minor, 1997) & COLLECT (Hooft, R.W.W., 1998)'
_computing_data_collection 'COLLECT (Hooft, R.W.W., 1998)'
_computing_data_reduction 'DENZO (Otwinowski & Minor, 1997) & COLLECT (Hooft, R.W.W., 1998)'
_computing_molecular_graphics 'ORTEP3 for Windows (Farrugia, 1997)'
_computing_structure_refinement 'SHELXL-97 (Sheldrick, 1997b)'
_computing_structure_solution 'SHELXS-97 (Sheldrick, 1997a)'
_diffrn_ambient_temperature 120(2)
_diffrn_detector_area_resol_mean 9.091
_diffrn_measured_fraction_theta_full 0.471
_diffrn_measured_fraction_theta_max 0.471
_diffrn_measurement_device_type 'Bruker-Nonius 95mm CCD camera on \kgoniostat'
_diffrn_measurement_method '\f & \w scans'
_diffrn_radiation_monochromator graphite
_diffrn_radiation_source 'Bruker-Nonius FR591 rotating anode'
_diffrn_radiation_type MoK\a
_diffrn_radiation_wavelength 0.71073
_diffrn_reflns_av_R_equivalents 0.0760
_diffrn_reflns_av_sigmaI/netI 0.1895
_diffrn_reflns_limit_h_max 32
_diffrn_reflns_limit_h_min -32
_diffrn_reflns_limit_k_max 11
_diffrn_reflns_limit_k_min -11
_diffrn_reflns_limit_l_max 40
_diffrn_reflns_limit_l_min -39
_diffrn_reflns_number 13131
_diffrn_reflns_theta_full 27.48
_diffrn_reflns_theta_max 27.48
_diffrn_reflns_theta_min 3.01
_exptl_absorpt_coefficient_mu 3.083
_exptl_absorpt_correction_T_max 0.8866
_exptl_absorpt_correction_T_min 0.3441
_exptl_absorpt_correction_type multi-scan
_exptl_absorpt_process_details 'SADABS V2.10 (Sheldrick, G.M., 2003)'
_exptl_crystal_colour Orange
_exptl_crystal_density_diffrn 1.510
_exptl_crystal_description Blade
_exptl_crystal_F_000 4480
_exptl_crystal_size_max 0.44
_exptl_crystal_size_mid 0.08
_exptl_crystal_size_min 0.04
_refine_diff_density_max 2.348
_refine_diff_density_min -1.304
_refine_diff_density_rms 0.258
_refine_ls_extinction_method none
_refine_ls_goodness_of_fit_ref 1.251
_refine_ls_hydrogen_treatment constr
_refine_ls_matrix_type full
_refine_ls_number_parameters 698
_refine_ls_number_reflns 5391
_refine_ls_number_restraints 1050
_refine_ls_restrained_S_all 1.147
_refine_ls_R_factor_all 0.2359
_refine_ls_R_factor_gt 0.1333
_refine_ls_shift/su_max 0.004
_refine_ls_shift/su_mean 0.000
_refine_ls_structure_factor_coef Fsqd
_refine_ls_weighting_details 'calc w=1/[\s^2^(Fo^2^)+(0.2000P)^2^+0.0000P] where P=(Fo^2^+2Fc^2^)/3'
_refine_ls_weighting_scheme calc
_refine_ls_wR_factor_gt 0.3419
_refine_ls_wR_factor_ref 0.3956
_reflns_number_gt 2502
_reflns_number_total 5391
_reflns_threshold_expression >2sigma(I)
_cod_data_source_file ic0518162Bsi20051020_015500.cif
_cod_data_source_block 05src0056sq
_cod_original_cell_volume 9977(3)
_cod_database_code 4327266

loop_
_symmetry_equiv_pos_as_xyz
'x, y, z'
'-x, y, -z+1/2'
'x+1/2, y+1/2, z'
'-x+1/2, y+1/2, -z+1/2'
'-x, -y, -z'
'x, -y, z-1/2'
'-x+1/2, -y+1/2, -z'
'x+1/2, -y+1/2, z-1/2'

loop_
_atom_site_label
_atom_site_type_symbol
_atom_site_fract_x
_atom_site_fract_y
_atom_site_fract_z
_atom_site_U_iso_or_equiv
_atom_site_adp_type
_atom_site_occupancy
_atom_site_symmetry_multiplicity
_atom_site_calc_flag
_atom_site_refinement_flags
Cl1 Cl 0.2073(2) 0.9019(6) 0.2746(2) 0.0799(19) Uani 1 1 d U
Ru1 Ru 0.17763(6) 0.72257(17) 0.31245(6) 0.0603(8) Uani 1 1 d U
C1 C 0.0902(8) 0.785(3) 0.2318(9) 0.092(4) Uani 1 1 d U
C2 C 0.1101(8) 0.668(3) 0.2168(9) 0.099(5) Uani 1 1 d U
C3 C 0.0927(8) 0.615(3) 0.1750(9) 0.103(5) Uani 1 1 d U
H3 H 0.1053 0.5422 0.1619 0.123 Uiso 1 1 calc R
C4 C 0.0530(8) 0.680(3) 0.1530(9) 0.106(5) Uani 1 1 d U
H4 H 0.0405 0.6521 0.1248 0.127 Uiso 1 1 calc R
C5 C 0.0360(9) 0.775(3) 0.1728(9) 0.101(5) Uani 1 1 d U
H5 H 0.0096 0.8038 0.1593 0.121 Uiso 1 1 calc R
C6 C 0.0511(8) 0.832(3) 0.2079(9) 0.095(5) Uani 1 1 d U
H6 H 0.0370 0.9062 0.2188 0.114 Uiso 1 1 calc R
C7 C 0.0707(8) 0.826(3) 0.3182(9) 0.124(11) Uani 1 1 d U
H7A H 0.0457 0.8608 0.3000 0.186 Uiso 1 1 calc R
H7B H 0.0768 0.8810 0.3448 0.186 Uiso 1 1 calc R
H7C H 0.0677 0.7243 0.3248 0.186 Uiso 1 1 calc R
C8 C 0.1162(7) 1.050(2) 0.2775(8) 0.087(7) Uani 1 1 d U
H8A H 0.1348 1.0686 0.2589 0.130 Uiso 1 1 calc R
H8B H 0.1253 1.1008 0.3046 0.130 Uiso 1 1 calc R
H8C H 0.0892 1.0828 0.2636 0.130 Uiso 1 1 calc R
C9 C 0.1517(8) 0.388(2) 0.2430(8) 0.091(7) Uani 1 1 d U
H9A H 0.1334 0.3612 0.2613 0.137 Uiso 1 1 calc R
H9B H 0.1776 0.3397 0.2529 0.137 Uiso 1 1 calc R
H9C H 0.1401 0.3594 0.2135 0.137 Uiso 1 1 calc R
C10 C 0.1941(7) 0.608(2) 0.2040(7) 0.083(7) Uani 1 1 d U
H10A H 0.1825 0.5495 0.1789 0.125 Uiso 1 1 calc R
H10B H 0.2211 0.5718 0.2170 0.125 Uiso 1 1 calc R
H10C H 0.1959 0.7075 0.1953 0.125 Uiso 1 1 calc R
As1 As 0.11476(8) 0.8471(2) 0.28835(8) 0.0699(9) Uani 1 1 d U
As2 As 0.15988(8) 0.5956(2) 0.24544(8) 0.0685(9) Uani 1 1 d U
C11 C 0.2660(8) 0.683(3) 0.3932(8) 0.084(4) Uani 1 1 d U
C12 C 0.2486(8) 0.791(3) 0.4112(8) 0.083(4) Uani 1 1 d U
C13 C 0.2616(8) 0.842(3) 0.4516(9) 0.088(4) Uani 1 1 d U
H13 H 0.2475 0.9152 0.4626 0.106 Uiso 1 1 calc R
C14 C 0.2955(8) 0.782(3) 0.4756(9) 0.093(5) Uani 1 1 d U
H14 H 0.3063 0.8156 0.5037 0.112 Uiso 1 1 calc R
C15 C 0.3131(8) 0.680(3) 0.4595(9) 0.098(5) Uani 1 1 d U
H15 H 0.3361 0.6374 0.4775 0.118 Uiso 1 1 calc R
C16 C 0.3009(8) 0.623(3) 0.4164(8) 0.093(4) Uani 1 1 d U
H16 H 0.3156 0.5515 0.4054 0.112 Uiso 1 1 calc R
C17 C 0.2496(7) 0.409(2) 0.3410(9) 0.094(8) Uani 1 1 d U
H17A H 0.2443 0.3662 0.3125 0.141 Uiso 1 1 calc R
H17B H 0.2304 0.3718 0.3570 0.141 Uiso 1 1 calc R
H17C H 0.2770 0.3862 0.3562 0.141 Uiso 1 1 calc R
C18 C 0.2835(6) 0.673(2) 0.3088(8) 0.078(6) Uani 1 1 d U
H18A H 0.2818 0.7770 0.3037 0.117 Uiso 1 1 calc R
H18B H 0.2802 0.6231 0.2815 0.117 Uiso 1 1 calc R
H18C H 0.3098 0.6498 0.3269 0.117 Uiso 1 1 calc R
C19 C 0.1628(7) 0.882(2) 0.4168(8) 0.089(7) Uani 1 1 d U
H19A H 0.1463 0.7951 0.4153 0.133 Uiso 1 1 calc R
H19B H 0.1452 0.9656 0.4102 0.133 Uiso 1 1 calc R
H19C H 0.1797 0.8913 0.4456 0.133 Uiso 1 1 calc R
C20 C 0.2119(8) 1.073(2) 0.3727(8) 0.088(7) Uani 1 1 d U
H20A H 0.2392 1.0798 0.3677 0.132 Uiso 1 1 calc R
H20B H 0.2110 1.1209 0.3997 0.132 Uiso 1 1 calc R
H20C H 0.1930 1.1201 0.3493 0.132 Uiso 1 1 calc R
As11 As 0.24358(8) 0.6180(2) 0.33569(9) 0.0655(9) Uani 1 1 d U
As12 As 0.19673(8) 0.8683(2) 0.37577(8) 0.0679(9) Uani 1 1 d U
C21 C 0.1140(7) 0.5048(19) 0.3275(7) 0.062(4) Uani 1 1 d U
H21 H 0.0973 0.5471 0.3030 0.075 Uiso 1 1 calc R
C22 C 0.1003(7) 0.388(2) 0.3451(7) 0.063(4) Uani 1 1 d U
H22 H 0.0771 0.3398 0.3295 0.076 Uiso 1 1 calc R
C23 C 0.1183(8) 0.338(2) 0.3842(8) 0.066(4) Uani 1 1 d U
C24 C 0.1547(7) 0.400(2) 0.4052(8) 0.067(4) Uani 1 1 d U
H24 H 0.1685 0.3675 0.4325 0.080 Uiso 1 1 calc R
C25 C 0.1705(7) 0.515(2) 0.3842(8) 0.067(4) Uani 1 1 d U
H25 H 0.1949 0.5588 0.3987 0.080 Uiso 1 1 calc R
C26 C 0.0984(7) 0.225(2) 0.4012(8) 0.074(4) Uani 1 1 d U
C27 C 0.0842(7) 0.137(2) 0.4190(9) 0.078(4) Uani 1 1 d U
C28 C 0.0619(8) 0.040(2) 0.4410(9) 0.082(4) Uani 1 1 d U
C29 C 0.0227(7) -0.006(2) 0.4179(9) 0.085(4) Uani 1 1 d U
H29 H 0.0104 0.0293 0.3903 0.102 Uiso 1 1 calc R
C30 C 0.0041(8) -0.108(2) 0.4401(9) 0.084(4) Uani 1 1 d U
H30 H -0.0204 -0.1495 0.4252 0.100 Uiso 1 1 calc R
C31 C 0.0184(8) -0.150(3) 0.4806(10) 0.087(4) Uani 1 1 d U
C32 C 0.0549(8) -0.102(2) 0.4998(10) 0.086(4) Uani 1 1 d U
H32 H 0.0659 -0.1339 0.5280 0.103 Uiso 1 1 calc R
C33 C 0.0789(8) -0.005(2) 0.4803(9) 0.083(4) Uani 1 1 d U
H33 H 0.1051 0.0240 0.4945 0.100 Uiso 1 1 calc R
C34 C -0.0021(8) -0.258(2) 0.4970(9) 0.086(4) Uani 1 1 d U
C35 C -0.0202(7) -0.333(3) 0.5165(9) 0.084(4) Uani 1 1 d U
C36 C -0.0397(9) -0.438(3) 0.5385(10) 0.088(4) Uani 1 1 d U
C37 C -0.0708(8) -0.507(2) 0.5181(10) 0.092(5) Uani 1 1 d U
H37 H -0.0774 -0.4946 0.4880 0.111 Uiso 1 1 calc R
C38 C -0.0998(9) -0.611(3) 0.5378(10) 0.096(5) Uani 1 1 d U
H38 H -0.1253 -0.6468 0.5236 0.116 Uiso 1 1 calc R
C39 C -0.0459(8) -0.572(3) 0.5993(10) 0.094(5) Uani 1 1 d U
H39 H -0.0335 -0.5948 0.6280 0.113 Uiso 1 1 calc R
C40 C -0.0291(8) -0.473(2) 0.5786(10) 0.090(4) Uani 1 1 d U
H40 H -0.0068 -0.4221 0.5951 0.109 Uiso 1 1 calc R
N21 N 0.1524(6) 0.5658(16) 0.3444(6) 0.062(3) Uani 1 1 d U
N22 N -0.0800(7) -0.638(2) 0.5805(8) 0.096(5) Uani 1 1 d U
F41 F 0.1997(7) 0.143(3) 0.4846(9) 0.082(8) Uani 0.321(3) 1 d PDU
F42 F 0.2130(8) 0.379(3) 0.4967(9) 0.082(8) Uani 0.321(3) 1 d PDU
F43 F 0.2508(9) 0.248(3) 0.4607(7) 0.087(7) Uani 0.321(3) 1 d PDU
F44 F 0.2648(8) 0.090(3) 0.5158(9) 0.084(8) Uani 0.321(3) 1 d PDU
F45 F 0.2269(8) 0.221(3) 0.5518(8) 0.085(8) Uani 0.321(3) 1 d PDU
F46 F 0.2779(7) 0.327(3) 0.5280(9) 0.078(7) Uani 0.321(3) 1 d PDU
P41 P 0.2389(5) 0.235(2) 0.5061(6) 0.082(7) Uani 0.321(3) 1 d PDU
F51 F 0.2433(13) 0.204(5) 0.4810(17) 0.083(7) Uani 0.179(3) 1 d PDU
F52 F 0.2832(16) 0.350(6) 0.5279(12) 0.083(8) Uani 0.179(3) 1 d PDU
F53 F 0.2579(13) 0.429(4) 0.4610(16) 0.084(8) Uani 0.179(3) 1 d PDU
F54 F 0.2843(15) 0.239(5) 0.4332(12) 0.089(8) Uani 0.179(3) 1 d PDU
F55 F 0.3114(15) 0.159(4) 0.5006(17) 0.093(9) Uani 0.179(3) 1 d PDU
F56 F 0.3244(11) 0.383(5) 0.4821(17) 0.084(9) Uani 0.179(3) 1 d PDU
P51 P 0.2836(9) 0.292(3) 0.4808(10) 0.084(7) Uani 0.179(3) 1 d PDU
F61 F -0.0300(13) 0.329(5) 0.2356(14) 0.107(8) Uani 0.283(4) 1 d PDU
F62 F 0.0357(14) 0.383(4) 0.2496(13) 0.110(8) Uani 0.283(4) 1 d PDU
F63 F 0.0020(12) 0.374(4) 0.1811(11) 0.107(8) Uani 0.283(4) 1 d PDU
F64 F -0.0192(12) 0.148(4) 0.1902(13) 0.114(8) Uani 0.283(4) 1 d PDU
F65 F 0.0168(12) 0.154(4) 0.2595(11) 0.106(8) Uani 0.283(4) 1 d PDU
F66 F 0.0478(10) 0.206(4) 0.2057(13) 0.112(8) Uani 0.283(4) 1 d PDU
P61 P 0.0080(8) 0.266(2) 0.2200(8) 0.107(7) Uani 0.283(4) 1 d PDU
F71 F 0.0487(12) 0.325(6) 0.2296(17) 0.109(8) Uani 0.217(4) 1 d PDU
F72 F -0.0123(17) 0.410(5) 0.1990(12) 0.106(8) Uani 0.217(4) 1 d PDU
F73 F -0.0030(17) 0.171(5) 0.2034(16) 0.112(8) Uani 0.217(4) 1 d PDU
F74 F 0.0208(16) 0.188(5) 0.2750(15) 0.104(9) Uani 0.217(4) 1 d PDU
F75 F 0.0095(18) 0.428(5) 0.2714(12) 0.107(9) Uani 0.217(4) 1 d PDU
F76 F -0.0413(11) 0.277(6) 0.2435(18) 0.108(8) Uani 0.217(4) 1 d PDU
P71 P 0.0041(10) 0.301(4) 0.2370(9) 0.107(7) Uani 0.217(4) 1 d PDU

loop_
_atom_site_aniso_label
_atom_site_aniso_U_11
_atom_site_aniso_U_22
_atom_site_aniso_U_33
_atom_site_aniso_U_23
_atom_site_aniso_U_13
_atom_site_aniso_U_12
Cl1 0.099(5) 0.059(3) 0.090(4) 0.011(3) 0.039(4) -0.003(3)
Ru1 0.0683(18) 0.0380(11) 0.0738(14) 0.0020(9) 0.0134(13) 0.0000(9)
C1 0.066(9) 0.122(10) 0.086(8) -0.017(8) 0.009(6) 0.019(7)
C2 0.076(9) 0.130(10) 0.084(9) -0.023(8) 0.005(6) 0.015(8)
C3 0.080(10) 0.135(11) 0.088(9) -0.027(8) 0.005(7) 0.018(9)
C4 0.085(10) 0.139(11) 0.085(10) -0.024(9) 0.000(7) 0.019(9)
C5 0.077(10) 0.133(11) 0.086(10) -0.021(9) 0.001(7) 0.017(9)
C6 0.070(10) 0.125(11) 0.085(9) -0.015(8) 0.006(7) 0.013(8)
C7 0.15(2) 0.118(19) 0.14(2) 0.085(18) 0.11(2) 0.087(18)
C8 0.081(19) 0.071(8) 0.097(19) 0.030(10) -0.004(16) 0.016(9)
C9 0.13(2) 0.072(8) 0.082(17) -0.007(9) 0.046(17) -0.051(10)
C10 0.096(15) 0.073(15) 0.093(15) -0.011(13) 0.048(15) -0.036(13)
As1 0.079(2) 0.0542(15) 0.0757(18) 0.0157(12) 0.0143(17) 0.0128(13)
As2 0.072(2) 0.0591(15) 0.0744(17) 0.0045(12) 0.0169(16) -0.0005(13)
C11 0.067(9) 0.089(9) 0.089(7) -0.015(7) 0.005(6) 0.014(7)
C12 0.074(8) 0.083(9) 0.087(8) -0.012(7) 0.004(6) 0.012(7)
C13 0.078(9) 0.088(9) 0.090(8) -0.015(8) 0.001(7) 0.016(8)
C14 0.081(10) 0.096(10) 0.094(9) -0.019(8) 0.000(7) 0.021(8)
C15 0.080(10) 0.106(10) 0.099(9) -0.020(8) -0.003(8) 0.025(8)
C16 0.074(9) 0.102(10) 0.097(8) -0.021(8) 0.004(7) 0.020(8)
C17 0.072(18) 0.044(8) 0.16(3) -0.001(10) 0.011(19) 0.006(9)
C18 0.067(12) 0.077(14) 0.087(14) 0.006(13) 0.011(14) -0.003(12)
C19 0.106(16) 0.049(13) 0.123(18) -0.024(13) 0.050(15) 0.018(12)
C20 0.11(2) 0.054(8) 0.083(18) -0.018(9) -0.013(15) -0.025(10)
As11 0.063(2) 0.0496(15) 0.0836(19) -0.0026(12) 0.0150(16) 0.0042(12)
As12 0.078(2) 0.0427(14) 0.0804(18) 0.0013(11) 0.0121(17) -0.0002(12)
C21 0.076(8) 0.042(7) 0.079(8) -0.003(6) 0.039(8) 0.011(6)
C22 0.081(9) 0.045(7) 0.074(8) -0.007(6) 0.040(8) 0.008(6)
C23 0.079(8) 0.048(7) 0.084(8) 0.005(6) 0.041(7) 0.010(6)
C24 0.081(9) 0.045(7) 0.082(8) 0.006(6) 0.035(8) 0.009(6)
C25 0.079(9) 0.047(7) 0.082(8) 0.011(6) 0.035(8) 0.013(6)
C26 0.079(9) 0.051(8) 0.104(9) 0.012(6) 0.044(8) 0.010(6)
C27 0.077(9) 0.057(8) 0.116(9) 0.013(7) 0.053(9) 0.009(6)
C28 0.080(9) 0.058(7) 0.120(9) 0.016(6) 0.049(8) 0.004(6)
C29 0.082(9) 0.064(8) 0.121(10) 0.017(7) 0.047(9) 0.002(7)
C30 0.076(9) 0.072(9) 0.120(10) 0.012(7) 0.058(9) -0.002(7)
C31 0.081(9) 0.066(8) 0.127(9) 0.014(7) 0.051(9) 0.002(6)
C32 0.084(9) 0.062(8) 0.123(10) 0.016(7) 0.048(9) 0.005(7)
C33 0.081(9) 0.061(8) 0.120(9) 0.015(7) 0.048(8) 0.004(7)
C34 0.085(9) 0.068(9) 0.124(10) 0.008(7) 0.063(9) 0.007(7)
C35 0.084(10) 0.077(9) 0.116(10) -0.001(7) 0.078(9) 0.008(7)
C36 0.087(9) 0.089(8) 0.116(10) -0.004(7) 0.083(9) 0.002(6)
C37 0.094(11) 0.095(9) 0.117(10) -0.007(8) 0.084(9) -0.002(7)
C38 0.102(11) 0.090(9) 0.120(11) -0.001(9) 0.073(10) -0.007(7)
C39 0.094(11) 0.089(9) 0.122(11) 0.003(8) 0.075(10) -0.007(8)
C40 0.088(10) 0.088(9) 0.121(10) 0.004(8) 0.078(10) -0.002(7)
N21 0.075(8) 0.040(6) 0.079(7) 0.005(5) 0.037(7) 0.017(5)
N22 0.100(11) 0.085(9) 0.123(11) -0.002(8) 0.068(10) -0.007(7)
F41 0.091(15) 0.068(12) 0.073(13) -0.026(12) -0.013(12) -0.019(11)
F42 0.070(16) 0.064(11) 0.104(16) -0.038(12) -0.001(14) -0.021(12)
F43 0.084(14) 0.087(11) 0.081(10) -0.035(9) 0.000(11) -0.012(11)
F44 0.086(16) 0.080(10) 0.082(14) -0.037(11) 0.006(13) -0.001(12)
F45 0.086(18) 0.083(15) 0.081(12) -0.047(11) 0.006(12) -0.019(14)
F46 0.068(14) 0.080(11) 0.080(12) -0.043(10) 0.006(11) -0.002(10)
P41 0.080(14) 0.077(9) 0.080(10) -0.040(8) 0.000(10) -0.011(10)
F51 0.083(14) 0.079(11) 0.082(12) -0.035(10) 0.005(11) -0.011(10)
F52 0.071(17) 0.087(15) 0.083(12) -0.037(11) 0.000(12) -0.006(13)
F53 0.077(16) 0.082(12) 0.084(14) -0.033(12) 0.001(14) -0.010(12)
F54 0.086(17) 0.089(15) 0.089(12) -0.040(12) 0.010(12) -0.011(13)
F55 0.087(16) 0.079(14) 0.101(16) -0.038(14) -0.004(17) -0.007(13)
F56 0.077(15) 0.081(17) 0.090(18) -0.037(15) 0.007(14) -0.006(13)
P51 0.079(13) 0.082(10) 0.086(11) -0.038(10) 0.003(11) -0.010(10)
F61 0.112(12) 0.112(13) 0.089(14) 0.027(10) 0.008(11) 0.004(10)
F62 0.113(13) 0.117(12) 0.093(14) 0.018(10) 0.007(12) 0.000(11)
F63 0.108(16) 0.114(13) 0.092(14) 0.021(11) 0.009(12) -0.002(12)
F64 0.120(14) 0.109(13) 0.099(15) 0.020(11) -0.004(13) 0.004(12)
F65 0.106(15) 0.117(12) 0.090(14) 0.023(10) 0.012(12) 0.009(11)
F66 0.118(13) 0.124(15) 0.089(16) 0.021(12) 0.014(12) 0.006(11)
P61 0.110(11) 0.113(10) 0.091(12) 0.021(8) 0.008(9) 0.001(9)
F71 0.112(12) 0.116(13) 0.094(15) 0.025(11) 0.012(11) -0.002(10)
F72 0.111(13) 0.114(12) 0.089(14) 0.026(10) 0.011(12) -0.006(11)
F73 0.112(14) 0.116(12) 0.096(14) 0.024(10) -0.001(12) 0.004(11)
F74 0.105(16) 0.112(14) 0.089(15) 0.023(11) 0.009(14) -0.002(13)
F75 0.109(16) 0.115(13) 0.089(15) 0.028(11) 0.005(14) 0.007(13)
F76 0.111(13) 0.119(16) 0.087(16) 0.033(12) 0.008(12) -0.002(11)
P71 0.109(11) 0.115(10) 0.092(13) 0.027(8) 0.009(10) -0.001(9)

loop_
_atom_type_symbol
_atom_type_description
_atom_type_scat_dispersion_real
_atom_type_scat_dispersion_imag
_atom_type_scat_source
C C 0.0033 0.0016 'International Tables Vol C Tables 4.2.6.8 and 6.1.1.4'
H H 0.0000 0.0000 'International Tables Vol C Tables 4.2.6.8 and 6.1.1.4'
N N 0.0061 0.0033 'International Tables Vol C Tables 4.2.6.8 and 6.1.1.4'
F F 0.0171 0.0103 'International Tables Vol C Tables 4.2.6.8 and 6.1.1.4'
P P 0.1023 0.0942 'International Tables Vol C Tables 4.2.6.8 and 6.1.1.4'
Cl Cl 0.1484 0.1585 'International Tables Vol C Tables 4.2.6.8 and 6.1.1.4'
As As 0.0499 2.0058 'International Tables Vol C Tables 4.2.6.8 and 6.1.1.4'
Ru Ru -1.2594 0.8363 'International Tables Vol C Tables 4.2.6.8 and 6.1.1.4'

loop_
_geom_angle_atom_site_label_1
_geom_angle_atom_site_label_2
_geom_angle_atom_site_label_3
_geom_angle
N21 Ru1 As1 93.7(5)
N21 Ru1 As11 91.1(5)
As1 Ru1 As11 174.81(11)
N21 Ru1 As12 92.6(5)
As1 Ru1 As12 93.11(10)
As11 Ru1 As12 84.70(11)
N21 Ru1 As2 92.6(5)
As1 Ru1 As2 85.43(11)
As11 Ru1 As2 96.33(10)
As12 Ru1 As2 174.74(11)
N21 Ru1 Cl1 179.1(4)
As1 Ru1 Cl1 86.84(17)
As11 Ru1 Cl1 88.39(17)
As12 Ru1 Cl1 88.16(17)
As2 Ru1 Cl1 86.71(17)
C2 C1 C6 120(3)
C2 C1 As1 114(2)
C6 C1 As1 124.6(19)
C1 C2 C3 117(3)
C1 C2 As2 124(2)
C3 C2 As2 119(2)
C2 C3 C4 116(3)
C2 C3 H3 121.9
C4 C3 H3 121.9
C5 C4 C3 120(3)
C5 C4 H4 120.2
C3 C4 H4 120.2
C6 C5 C4 127(3)
C6 C5 H5 116.7
C4 C5 H5 116.7
C5 C6 C1 119(3)
C5 C6 H6 120.3
C1 C6 H6 120.3
As1 C7 H7A 109.5
As1 C7 H7B 109.5
H7A C7 H7B 109.5
As1 C7 H7C 109.5
H7A C7 H7C 109.5
H7B C7 H7C 109.5
As1 C8 H8A 109.5
As1 C8 H8B 109.5
H8A C8 H8B 109.5
As1 C8 H8C 109.5
H8A C8 H8C 109.5
H8B C8 H8C 109.5
As2 C9 H9A 109.5
As2 C9 H9B 109.5
H9A C9 H9B 109.5
As2 C9 H9C 109.5
H9A C9 H9C 109.5
H9B C9 H9C 109.5
As2 C10 H10A 109.5
As2 C10 H10B 109.5
H10A C10 H10B 109.5
As2 C10 H10C 109.5
H10A C10 H10C 109.5
H10B C10 H10C 109.5
C1 As1 C8 98.5(11)
C1 As1 C7 102.2(13)
C8 As1 C7 104.0(10)
C1 As1 Ru1 109.3(8)
C8 As1 Ru1 118.4(7)
C7 As1 Ru1 121.0(7)
C2 As2 C9 103.6(12)
C2 As2 C10 104.8(11)
C9 As2 C10 97.5(9)
C2 As2 Ru1 106.4(8)
C9 As2 Ru1 121.9(7)
C10 As2 Ru1 120.6(7)
C12 C11 C16 118(3)
C12 C11 As11 121(2)
C16 C11 As11 120.4(19)
C13 C12 C11 126(3)
C13 C12 As12 118(2)
C11 C12 As12 116(2)
C12 C13 C14 117(3)
C12 C13 H13 121.4
C14 C13 H13 121.4
C15 C14 C13 119(3)
C15 C14 H14 120.5
C13 C14 H14 120.5
C14 C15 C16 126(3)
C14 C15 H15 117.0
C16 C15 H15 117.0
C11 C16 C15 114(2)
C11 C16 H16 123.1
C15 C16 H16 123.1
As11 C17 H17A 109.5
As11 C17 H17B 109.5
H17A C17 H17B 109.5
As11 C17 H17C 109.5
H17A C17 H17C 109.5
H17B C17 H17C 109.5
As11 C18 H18A 109.5
As11 C18 H18B 109.5
H18A C18 H18B 109.5
As11 C18 H18C 109.5
H18A C18 H18C 109.5
H18B C18 H18C 109.5
As12 C19 H19A 109.5
As12 C19 H19B 109.5
H19A C19 H19B 109.5
As12 C19 H19C 109.5
H19A C19 H19C 109.5
H19B C19 H19C 109.5
As12 C20 H20A 109.5
As12 C20 H20B 109.5
H20A C20 H20B 109.5
As12 C20 H20C 109.5
H20A C20 H20C 109.5
H20B C20 H20C 109.5
C18 As11 C11 100.6(11)
C18 As11 C17 104.3(10)
C11 As11 C17 102.4(11)
C18 As11 Ru1 118.4(7)
C11 As11 Ru1 108.3(7)
C17 As11 Ru1 120.1(7)
C19 As12 C20 99.8(10)
C19 As12 C12 102.6(11)
C20 As12 C12 99.7(10)
C19 As12 Ru1 121.2(7)
C20 As12 Ru1 121.7(7)
C12 As12 Ru1 108.3(7)
C22 C21 N21 122(2)
C22 C21 H21 118.8
N21 C21 H21 118.8
C23 C22 C21 122(3)
C23 C22 H22 118.8
C21 C22 H22 118.8
C22 C23 C24 118(2)
C22 C23 C26 117(3)
C24 C23 C26 125(2)
C23 C24 C25 118(2)
C23 C24 H24 121.1
C25 C24 H24 121.1
N21 C25 C24 124(2)
N21 C25 H25 118.1
C24 C25 H25 118.1
C27 C26 C23 173(3)
C26 C27 C28 173(3)
C33 C28 C29 124(3)
C33 C28 C27 119(3)
C29 C28 C27 117(3)
C30 C29 C28 114(3)
C30 C29 H29 123.1
C28 C29 H29 123.1
C31 C30 C29 125(3)
C31 C30 H30 117.4
C29 C30 H30 117.4
C32 C31 C30 117(3)
C32 C31 C34 124(3)
C30 C31 C34 118(3)
C31 C32 C33 124(3)
C31 C32 H32 117.8
C33 C32 H32 117.8
C28 C33 C32 116(3)
C28 C33 H33 122.1
C32 C33 H33 122.1
C35 C34 C31 169(3)
C34 C35 C36 173(2)
C37 C36 C40 114(3)
C37 C36 C35 120(3)
C40 C36 C35 126(3)
C36 C37 C38 127(3)
C36 C37 H37 116.3
C38 C37 H37 116.3
N22 C38 C37 107(3)
N22 C38 H38 126.7
C37 C38 H38 126.7
N22 C39 C40 121(3)
N22 C39 H39 119.3
C40 C39 H39 119.3
C36 C40 C39 127(3)
C36 C40 H40 116.3
C39 C40 H40 116.3
C25 N21 C21 113.8(19)
C25 N21 Ru1 123.5(16)
C21 N21 Ru1 122.6(14)
C39 N22 C38 122(3)
F43 P41 F44 90.4(5)
F43 P41 F42 90.0(5)
F44 P41 F42 179.6(7)
F43 P41 F41 90.2(5)
F44 P41 F41 90.1(5)
F42 P41 F41 89.8(5)
F43 P41 F46 90.3(5)
F44 P41 F46 90.1(5)
F42 P41 F46 89.9(5)
F41 P41 F46 179.4(7)
F43 P41 F45 179.8(8)
F44 P41 F45 89.8(5)
F42 P41 F45 89.8(5)
F41 P41 F45 89.9(5)
F46 P41 F45 89.6(5)
F53 P51 F51 91.1(17)
F53 P51 F54 89.4(17)
F51 P51 F54 92.1(17)
F53 P51 F52 89.4(17)
F51 P51 F52 89.0(17)
F54 P51 F52 178(2)
F53 P51 F55 177(2)
F51 P51 F55 91.6(17)
F54 P51 F55 90.4(17)
F52 P51 F55 90.7(17)
F53 P51 F56 89.0(17)
F51 P51 F56 178(2)
F54 P51 F56 89.7(17)
F52 P51 F56 89.2(17)
F55 P51 F56 88.3(17)
F63 P61 F61 92.2(17)
F63 P61 F62 89.3(16)
F61 P61 F62 88.5(16)
F63 P61 F64 90.6(16)
F61 P61 F64 92.4(17)
F62 P61 F64 179(2)
F63 P61 F65 176.5(19)
F61 P61 F65 91.1(17)
F62 P61 F65 89.5(16)
F64 P61 F65 90.5(16)
F63 P61 F66 88.0(16)
F61 P61 F66 177(2)
F62 P61 F66 88.9(17)
F64 P61 F66 90.2(16)
F65 P61 F66 88.7(16)
F72 P71 F73 89.6(17)
F72 P71 F71 88.7(17)
F73 P71 F71 90.8(17)
F72 P71 F75 91.1(17)
F73 P71 F75 178(2)
F71 P71 F75 91.5(17)
F72 P71 F74 179(2)
F73 P71 F74 89.7(16)
F71 P71 F74 90.9(17)
F75 P71 F74 89.6(16)
F72 P71 F76 90.3(17)
F73 P71 F76 88.7(17)
F71 P71 F76 179(2)
F75 P71 F76 89.0(17)
F74 P71 F76 90.0(17)

loop_
_geom_bond_atom_site_label_1
_geom_bond_atom_site_label_2
_geom_bond_distance
Cl1 Ru1 2.418(6)
Ru1 N21 2.080(17)
Ru1 As1 2.410(3)
Ru1 As11 2.413(3)
Ru1 As12 2.415(3)
Ru1 As2 2.416(3)
C1 C2 1.42(3)
C1 C6 1.45(3)
C1 As1 1.91(3)
C2 C3 1.43(3)
C2 As2 1.87(3)
C3 C4 1.51(3)
C3 H3 0.9500
C4 C5 1.30(3)
C4 H4 0.9500
C5 C6 1.25(3)
C5 H5 0.9500
C6 H6 0.9500
C7 As1 1.96(2)
C7 H7A 0.9800
C7 H7B 0.9800
C7 H7C 0.9800
C8 As1 1.93(2)
C8 H8A 0.9800
C8 H8B 0.9800
C8 H8C 0.9800
C9 As2 1.96(2)
C9 H9A 0.9800
C9 H9B 0.9800
C9 H9C 0.9800
C10 As2 1.958(19)
C10 H10A 0.9800
C10 H10B 0.9800
C10 H10C 0.9800
C11 C12 1.37(3)
C11 C16 1.37(3)
C11 As11 1.93(3)
C12 C13 1.36(3)
C12 As12 2.01(3)
C13 C14 1.36(3)
C13 H13 0.9500
C14 C15 1.30(3)
C14 H14 0.9500
C15 C16 1.45(3)
C15 H15 0.9500
C16 H16 0.9500
C17 As11 1.962(19)
C17 H17A 0.9800
C17 H17B 0.9800
C17 H17C 0.9800
C18 As11 1.84(2)
C18 H18A 0.9800
C18 H18B 0.9800
C18 H18C 0.9800
C19 As12 1.94(2)
C19 H19A 0.9800
C19 H19B 0.9800
C19 H19C 0.9800
C20 As12 1.991(19)
C20 H20A 0.9800
C20 H20B 0.9800
C20 H20C 0.9800
C21 C22 1.36(2)
C21 N21 1.42(3)
C21 H21 0.9500
C22 C23 1.35(3)
C22 H22 0.9500
C23 C24 1.40(3)
C23 C26 1.43(3)
C24 C25 1.43(3)
C24 H24 0.9500
C25 N21 1.38(3)
C25 H25 0.9500
C26 C27 1.16(3)
C27 C28 1.46(3)
C28 C33 1.34(3)
C28 C29 1.44(3)
C29 C30 1.42(3)
C29 H29 0.9500
C30 C31 1.35(4)
C30 H30 0.9500
C31 C32 1.34(3)
C31 C34 1.39(3)
C32 C33 1.45(3)
C32 H32 0.9500
C33 H33 0.9500
C34 C35 1.20(3)
C35 C36 1.45(3)
C36 C37 1.29(3)
C36 C40 1.30(4)
C37 C38 1.61(3)
C37 H37 0.9500
C38 N22 1.41(3)
C38 H38 0.9500
C39 N22 1.34(3)
C39 C40 1.34(3)
C39 H39 0.9500
C40 H40 0.9500
F41 P41 1.609(13)
F42 P41 1.606(12)
F43 P41 1.602(13)
F44 P41 1.603(12)
F45 P41 1.614(13)
F46 P41 1.610(12)
F51 P51 1.60(2)
F52 P51 1.61(2)
F53 P51 1.60(2)
F54 P51 1.61(2)
F55 P51 1.61(2)
F56 P51 1.62(2)
F61 P61 1.60(2)
F62 P61 1.610(19)
F63 P61 1.59(2)
F64 P61 1.61(2)
F65 P61 1.621(19)
F66 P61 1.62(2)
F71 P71 1.61(2)
F72 P71 1.60(2)
F73 P71 1.60(2)
F74 P71 1.61(2)
F75 P71 1.61(2)
F76 P71 1.62(2)
